data_4104387
loop_
_publ_author_name
'Hong-Young Chang'
'Sang-Hwan Kim'
'Kang Min Ok'
'P. Shiv Halasyamani'

_publ_contact_author_address
;
Department of Chemistry
University of Houston
Houston, Texas
77204-5003
USA
;
_publ_contact_author_email psh@uh.edu
_publ_contact_author_fax 1-713-743-0796
_publ_contact_author_name 'P. Shiv Halasyamani'
_publ_contact_author_phone 1-713-743-3278
_publ_section_title
;
 Polar or Nonpolar? A+ Cation Polarity Control in A2Ti(IO3)6 (A = Li, Na,
 K, Rb, Cs, Tl)
;
_journal_name_full 'Journal of the American Chemical Society'
_journal_page_first 6865
_journal_page_last 6873
_journal_paper_doi 10.1021/ja9015099
_journal_volume 131
_journal_year 2009
_chemical_formula_sum 'I6 O18 Rb2 Ti'
_chemical_formula_weight 1268.24
_chemical_name_systematic
;
 ?
;
_space_group_IT_number 148
_symmetry_cell_setting trigonal
_symmetry_space_group_name_Hall '-R 3'
_symmetry_space_group_name_H-M 'R -3 :H'
_atom_sites_solution_primary direct
_atom_sites_solution_secondary difmap
_cell_angle_alpha 90
_cell_angle_beta 90
_cell_angle_gamma 120
_cell_formula_units_Z 3
_cell_length_a 11.3757(16)
_cell_length_b 11.3757(16)
_cell_length_c 11.426(3)
_cell_measurement_temperature 296(2)
_cell_volume 1280.5(4)
_computing_structure_refinement 'SHELXL-97 (Sheldrick, 1997)'
_diffrn_ambient_temperature 296(2)
_diffrn_measured_fraction_theta_full 1
_diffrn_measured_fraction_theta_max 1
_diffrn_radiation_monochromator graphite
_diffrn_radiation_type MoK\a
_diffrn_radiation_wavelength 0.71073
_diffrn_reflns_av_R_equivalents 0.0322
_diffrn_reflns_av_unetI/netI 0.0374
_diffrn_reflns_limit_h_max 6
_diffrn_reflns_limit_h_min -13
_diffrn_reflns_limit_k_max 13
_diffrn_reflns_limit_k_min 0
_diffrn_reflns_limit_l_max 13
_diffrn_reflns_limit_l_min 0
_diffrn_reflns_number 530
_diffrn_reflns_theta_full 25.46
_diffrn_reflns_theta_max 25.46
_diffrn_reflns_theta_min 2.73
_exptl_absorpt_coefficient_mu 17.108
_exptl_absorpt_correction_type none
_exptl_crystal_density_diffrn 4.934
_exptl_crystal_density_method 'not measured'
_exptl_crystal_F_000 1674
_exptl_crystal_size_max 0.1
_exptl_crystal_size_mid 0.1
_exptl_crystal_size_min 0.1
_refine_diff_density_max 1.285
_refine_diff_density_min -4.035
_refine_diff_density_rms 0.406
_refine_ls_extinction_coef 0.00055(13)
_refine_ls_extinction_expression Fc^*^=kFc[1+0.001xFc^2^\l^3^/sin(2\q)]^-1/4^
_refine_ls_extinction_method SHELXL
_refine_ls_goodness_of_fit_ref 1.137
_refine_ls_matrix_type full
_refine_ls_number_parameters 43
_refine_ls_number_reflns 530
_refine_ls_number_restraints 0
_refine_ls_restrained_S_all 1.137
_refine_ls_R_factor_all 0.0596
_refine_ls_R_factor_gt 0.0456
_refine_ls_shift/su_max 0
_refine_ls_shift/su_mean 0
_refine_ls_structure_factor_coef Fsqd
_refine_ls_weighting_details 'calc w=1/[\s^2^(Fo^2^)+(0.0400P)^2^+252.4976P] where P=(Fo^2^+2Fc^2^)/3'
_refine_ls_weighting_scheme calc
_refine_ls_wR_factor_gt 0.1198
_refine_ls_wR_factor_ref 0.1259
_reflns_number_gt 425
_reflns_number_total 530
_reflns_threshold_expression >2sigma(I)
_cod_data_source_file ja9015099_si_002_3.cif
_cod_data_source_block Rb2Ti(IO3)6_R-3
_cod_original_sg_symbol_H-M 'R -3'
_cod_database_code 4104387

loop_
_symmetry_equiv_pos_as_xyz
'x, y, z'
'-y, x-y, z'
'-x+y, -x, z'
'x+2/3, y+1/3, z+1/3'
'-y+2/3, x-y+1/3, z+1/3'
'-x+y+2/3, -x+1/3, z+1/3'
'x+1/3, y+2/3, z+2/3'
'-y+1/3, x-y+2/3, z+2/3'
'-x+y+1/3, -x+2/3, z+2/3'
'-x, -y, -z'
'y, -x+y, -z'
'x-y, x, -z'
'-x+2/3, -y+1/3, -z+1/3'
'y+2/3, -x+y+1/3, -z+1/3'
'x-y+2/3, x+1/3, -z+1/3'
'-x+1/3, -y+2/3, -z+2/3'
'y+1/3, -x+y+2/3, -z+2/3'
'x-y+1/3, x+2/3, -z+2/3'

loop_
_atom_site_label
_atom_site_type_symbol
_atom_site_fract_x
_atom_site_fract_y
_atom_site_fract_z
_atom_site_U_iso_or_equiv
_atom_site_adp_type
_atom_site_occupancy
_atom_site_symmetry_multiplicity
_atom_site_calc_flag
_atom_site_refinement_flags
Rb1 Rb 0.3333 0.6667 0.0062(5) 0.0563(13) Uani 1 3 d S
Ti1 Ti 0.3333 0.6667 -0.3333 0.0151(16) Uani 1 6 d S
I1 I 0.68453(11) 0.73825(11) 0.10837(9) 0.0138(5) Uani 1 1 d .
O1 O 0.8435(13) 0.9059(13) 0.1031(10) 0.024(3) Uani 1 1 d .
O2 O 0.6175(15) 0.7625(14) -0.0265(11) 0.031(3) Uani 1 1 d .
O3 O 0.6038(13) 0.7925(12) 0.2125(11) 0.022(3) Uani 1 1 d .

loop_
_atom_site_aniso_label
_atom_site_aniso_U_11
_atom_site_aniso_U_22
_atom_site_aniso_U_33
_atom_site_aniso_U_23
_atom_site_aniso_U_13
_atom_site_aniso_U_12
Rb1 0.0515(17) 0.0515(17) 0.066(3) 0 0 0.0258(9)
Ti1 0.017(2) 0.017(2) 0.012(4) 0 0 0.0084(12)
I1 0.0158(7) 0.0146(7) 0.0123(7) 0.0003(4) 0.0002(4) 0.0085(5)
O1 0.024(7) 0.022(7) 0.016(6) 0.003(5) 0.008(5) 0.004(6)
O2 0.045(9) 0.031(8) 0.018(7) 0.003(6) -0.007(6) 0.020(7)
O3 0.021(6) 0.020(6) 0.029(7) 0.004(6) 0.006(5) 0.012(5)

loop_
_atom_type_symbol
_atom_type_description
_atom_type_scat_dispersion_real
_atom_type_scat_dispersion_imag
_atom_type_scat_source
O O 0.0106 0.006 'International Tables Vol C Tables 4.2.6.8 and 6.1.1.4'
Ti Ti 0.2776 0.4457 'International Tables Vol C Tables 4.2.6.8 and 6.1.1.4'
Rb Rb -0.9393 2.9676 'International Tables Vol C Tables 4.2.6.8 and 6.1.1.4'
I I -0.4742 1.8119 'International Tables Vol C Tables 4.2.6.8 and 6.1.1.4'

loop_
_geom_angle_atom_site_label_1
_geom_angle_atom_site_label_2
_geom_angle_atom_site_label_3
_geom_angle
_geom_angle_site_symmetry_1
_geom_angle_site_symmetry_3
O2 Rb1 O2 118.34(12) 2_665 3_565
O2 Rb1 O2 118.34(12) 2_665 .
O2 Rb1 O2 118.34(12) 3_565 .
O2 Rb1 O3 159.7(4) 2_665 14_455
O2 Rb1 O3 74.3(4) 3_565 14_455
O2 Rb1 O3 60.3(4) . 14_455
O2 Rb1 O3 60.3(4) 2_665 15
O2 Rb1 O3 159.7(4) 3_565 15
O2 Rb1 O3 74.3(4) . 15
O3 Rb1 O3 102.0(3) 14_455 15
O2 Rb1 O3 74.3(4) 2_665 13_565
O2 Rb1 O3 60.3(4) 3_565 13_565
O2 Rb1 O3 159.7(4) . 13_565
O3 Rb1 O3 102.0(3) 14_455 13_565
O3 Rb1 O3 102.0(3) 15 13_565
O2 Rb1 O1 61.6(4) 2_665 9_564
O2 Rb1 O1 111.0(4) 3_565 9_564
O2 Rb1 O1 77.2(4) . 9_564
O3 Rb1 O1 131.6(4) 14_455 9_564
O3 Rb1 O1 86.6(3) 15 9_564
O3 Rb1 O1 122.9(4) 13_565 9_564
O2 Rb1 O1 77.2(4) 2_665 7_444
O2 Rb1 O1 61.6(4) 3_565 7_444
O2 Rb1 O1 111.0(4) . 7_444
O3 Rb1 O1 122.9(4) 14_455 7_444
O3 Rb1 O1 131.6(4) 15 7_444
O3 Rb1 O1 86.6(3) 13_565 7_444
O1 Rb1 O1 51.1(4) 9_564 7_444
O2 Rb1 O1 111.0(4) 2_665 8_654
O2 Rb1 O1 77.2(4) 3_565 8_654
O2 Rb1 O1 61.6(4) . 8_654
O3 Rb1 O1 86.6(3) 14_455 8_654
O3 Rb1 O1 122.9(4) 15 8_654
O3 Rb1 O1 131.6(4) 13_565 8_654
O1 Rb1 O1 51.1(4) 9_564 8_654
O1 Rb1 O1 51.1(4) 7_444 8_654
O2 Rb1 O3 49.5(3) 2_665 2_665
O2 Rb1 O3 111.1(3) 3_565 2_665
O2 Rb1 O3 123.2(3) . 2_665
O3 Rb1 O3 112.4(3) 14_455 2_665
O3 Rb1 O3 51.08(15) 15 2_665
O3 Rb1 O3 51.08(15) 13_565 2_665
O1 Rb1 O3 109.9(3) 9_564 2_665
O1 Rb1 O3 116.1(3) 7_444 2_665
O1 Rb1 O3 160.6(3) 8_654 2_665
O2 Rb1 O3 111.1(3) 2_665 .
O2 Rb1 O3 123.2(3) 3_565 .
O2 Rb1 O3 49.5(3) . .
O3 Rb1 O3 51.08(15) 14_455 .
O3 Rb1 O3 51.08(15) 15 .
O3 Rb1 O3 112.4(3) 13_565 .
O1 Rb1 O3 116.1(3) 9_564 .
O1 Rb1 O3 160.6(3) 7_444 .
O1 Rb1 O3 109.9(3) 8_654 .
O3 Rb1 O3 80.9(3) 2_665 .
O2 Rb1 O3 123.2(3) 2_665 3_565
O2 Rb1 O3 49.5(3) 3_565 3_565
O2 Rb1 O3 111.1(3) . 3_565
O3 Rb1 O3 51.08(15) 14_455 3_565
O3 Rb1 O3 112.4(3) 15 3_565
O3 Rb1 O3 51.08(15) 13_565 3_565
O1 Rb1 O3 160.6(3) 9_564 3_565
O1 Rb1 O3 109.9(3) 7_444 3_565
O1 Rb1 O3 116.1(3) 8_654 3_565
O3 Rb1 O3 80.9(3) 2_665 3_565
O3 Rb1 O3 80.9(3) . 3_565
O1 Ti1 O1 87.2(5) 9_564 7_444
O1 Ti1 O1 92.8(5) 9_564 17_454
O1 Ti1 O1 92.8(5) 7_444 17_454
O1 Ti1 O1 87.2(5) 9_564 8_654
O1 Ti1 O1 87.2(5) 7_444 8_654
O1 Ti1 O1 179.9970(10) 17_454 8_654
O1 Ti1 O1 92.8(5) 9_564 16_664
O1 Ti1 O1 179.9970(10) 7_444 16_664
O1 Ti1 O1 87.2(5) 17_454 16_664
O1 Ti1 O1 92.8(5) 8_654 16_664
O1 Ti1 O1 179.9980(10) 9_564 18_544
O1 Ti1 O1 92.8(5) 7_444 18_544
O1 Ti1 O1 87.2(5) 17_454 18_544
O1 Ti1 O1 92.8(5) 8_654 18_544
O1 Ti1 O1 87.2(5) 16_664 18_544
O1 Ti1 Rb1 127.2(4) 9_564 13_564
O1 Ti1 Rb1 127.2(4) 7_444 13_564
O1 Ti1 Rb1 52.8(4) 17_454 13_564
O1 Ti1 Rb1 127.2(4) 8_654 13_564
O1 Ti1 Rb1 52.8(4) 16_664 13_564
O1 Ti1 Rb1 52.8(4) 18_544 13_564
O1 Ti1 Rb1 52.8(4) 9_564 .
O1 Ti1 Rb1 52.8(4) 7_444 .
O1 Ti1 Rb1 127.2(4) 17_454 .
O1 Ti1 Rb1 52.8(4) 8_654 .
O1 Ti1 Rb1 127.2(4) 16_664 .
O1 Ti1 Rb1 127.2(4) 18_544 .
Rb1 Ti1 Rb1 180 13_564 .
O3 I1 O2 100.8(6) . .
O3 I1 O1 94.1(6) . .
O2 I1 O1 94.8(6) . .
O3 I1 Rb1 67.4(4) . .
O2 I1 Rb1 45.3(5) . .
O1 I1 Rb1 125.6(4) . .
O3 I1 Rb1 75.2(4) . 4
O2 I1 Rb1 134.4(5) . 4
O1 I1 Rb1 41.8(4) . 4
Rb1 I1 Rb1 139.72(7) . 4
I1 O1 Ti1 137.3(7) . 4
I1 O1 Rb1 114.8(5) . 4
Ti1 O1 Rb1 97.3(5) 4 4
I1 O2 Rb1 108.2(6) . .
I1 O3 Rb1 135.5(6) . 13_565
I1 O3 Rb1 84.9(5) . .
Rb1 O3 Rb1 67.6(3) 13_565 .

loop_
_geom_bond_atom_site_label_1
_geom_bond_atom_site_label_2
_geom_bond_distance
_geom_bond_site_symmetry_2
Rb1 O2 2.873(15) 2_665
Rb1 O2 2.873(15) 3_565
Rb1 O2 2.873(15) .
Rb1 O3 2.971(13) 14_455
Rb1 O3 2.971(13) 15
Rb1 O3 2.971(13) 13_565
Rb1 O1 3.116(13) 9_564
Rb1 O1 3.116(13) 7_444
Rb1 O1 3.116(13) 8_654
Rb1 O3 3.559(14) 2_665
Rb1 O3 3.559(14) .
Rb1 O3 3.559(14) 3_565
Ti1 O1 1.949(12) 9_564
Ti1 O1 1.949(12) 7_444
Ti1 O1 1.949(12) 17_454
Ti1 O1 1.949(12) 8_654
Ti1 O1 1.949(12) 16_664
Ti1 O1 1.949(12) 18_544
Ti1 Rb1 3.879(5) 13_564
I1 O3 1.791(12) .
I1 O2 1.800(13) .
I1 O1 1.861(12) .
I1 Rb1 4.247(4) 4
O1 Ti1 1.949(12) 4
O1 Rb1 3.116(13) 4
O3 Rb1 2.971(13) 13_565
